data_1567604
loop_
_publ_author_name
'Kwon, Hyejin'
'Newell, Brian S.'
'Bruns, Carson J.'

_publ_section_title
;
 Redox-Switchable Host-Guest Complexes of Metallocenes and
 [8]Cycloparaphenylene
;
_journal_name_full Nanoscale
_journal_paper_doi 10.1039/D2NR03852H
_journal_year 2022
_chemical_formula_sum 'C178 H130 Cl12 Fe3'
_chemical_formula_weight 2861.76
_chemical_name_common Fc@8CCP
_space_group_crystal_system monoclinic
_space_group_IT_number 14
_space_group_name_Hall '-P 2ybc'
_space_group_name_H-M_alt 'P 1 21/c 1'
_atom_sites_solution_hydrogens geom
_atom_sites_solution_primary direct
_atom_sites_solution_secondary difmap
_audit_update_record
;
2022-02-07 deposited with the CCDC.	2022-09-02 downloaded from the CCDC.
;
_cell_angle_alpha 90
_cell_angle_beta 97.032(2)
_cell_angle_gamma 90
_cell_formula_units_Z 2
_cell_length_a 13.9204(5)
_cell_length_b 26.8345(9)
_cell_length_c 18.8544(7)
_cell_measurement_reflns_used 9939
_cell_measurement_temperature 142.(2)
_cell_measurement_theta_max 25.4339
_cell_measurement_theta_min 2.2955
_cell_volume 6990.0(4)
_computing_cell_refinement 'SAINT V8.38A (Bruker AXS Inc., 2017)'
_computing_data_collection 'Bruker Instrument Service V6.2.6 (Bruker AXS Inc., 2017)'
_computing_data_reduction 'SAINT V8.38A (Bruker AXS Inc., 2017)'
_computing_molecular_graphics 'shelXle (C.B. Huebschle, rev 882)'
_computing_publication_material 'APEX3 v2018.1-0 (Bruker AXS Inc., 2017)'
_computing_structure_refinement 'SHELXL-2017/1 (Sheldrick, 2017)'
_computing_structure_solution 'SHELXT 2014/5 (Sheldrick, 2014)'
_diffrn_ambient_temperature 142.(2)
_diffrn_detector_area_resol_mean 10.4167
_diffrn_measured_fraction_theta_full 0.999
_diffrn_measured_fraction_theta_max 0.999
_diffrn_measurement_device_type 'Bruker D8 QUEST '
_diffrn_measurement_method '\f and \w scans'
_diffrn_radiation_monochromator 'curved graphite'
_diffrn_radiation_type 'Mo K\a'
_diffrn_radiation_wavelength 0.71073
_diffrn_reflns_av_R_equivalents 0.1555
_diffrn_reflns_av_unetI/netI 0.0654
_diffrn_reflns_limit_h_max 13
_diffrn_reflns_limit_h_min -13
_diffrn_reflns_limit_k_max 26
_diffrn_reflns_limit_k_min -26
_diffrn_reflns_limit_l_max 18
_diffrn_reflns_limit_l_min -18
_diffrn_reflns_number 106984
_diffrn_reflns_theta_full 20.82
_diffrn_reflns_theta_max 20.82
_diffrn_reflns_theta_min 1.66
_diffrn_source 'sealed tube'
_diffrn_source_type 'Siemans KFF Mo2K-90'
_exptl_absorpt_coefficient_mu 0.593
_exptl_absorpt_correction_T_max 0.99
_exptl_absorpt_correction_T_min 0.79
_exptl_absorpt_correction_type multi-scan
_exptl_absorpt_process_details
;
Krause, L., Herbst-Irmer, R., Sheldrick, G. M., Stalke, D. (2015).
"Comparison of silver and molybdenum microfocus X-ray sources for
single-crystal structure determination"
J. Appl. Cryst. 48, 3-10.
;
_exptl_crystal_colour 'translucent dark yellow'
_exptl_crystal_density_diffrn 1.360
_exptl_crystal_density_method 'not measured'
_exptl_crystal_description plate
_exptl_crystal_F_000 2960
_exptl_crystal_size_max 0.132
_exptl_crystal_size_mid 0.092
_exptl_crystal_size_min 0.023
_refine_diff_density_max 1.927
_refine_diff_density_min -0.510
_refine_ls_extinction_method none
_refine_ls_goodness_of_fit_ref 1.087
_refine_ls_hydrogen_treatment constr
_refine_ls_matrix_type full
_refine_ls_number_parameters 872
_refine_ls_number_reflns 7309
_refine_ls_number_restraints 82
_refine_ls_restrained_S_all 1.096
_refine_ls_R_factor_all 0.1274
_refine_ls_R_factor_gt 0.0847
_refine_ls_shift/su_max 0.001
_refine_ls_shift/su_mean 0.000
_refine_ls_structure_factor_coef Fsqd
_refine_ls_weighting_details 'w=1/[\s^2^(Fo^2^)+(0.1306P)^2^+29.3922P] where P=(Fo^2^+2Fc^2^)/3'
_refine_ls_weighting_scheme calc
_refine_ls_wR_factor_gt 0.2231
_refine_ls_wR_factor_ref 0.2591
_reflns_number_gt 4811
_reflns_number_total 7309
_reflns_threshold_expression 'I > 2\s(I)'
_cod_data_source_file d2nr03852h2.cif
_cod_data_source_block cb03
_cod_depositor_comments
;
The following automatic conversions were performed:

data item '_exptl_absorpt_correction_type' value 'Multi-Scan' was
changed to 'multi-scan' in accordance with the
/home/data/users/saulius/crontab/automatic-downloads/rss-feeds/RSC/lib/dictionaries/cif_core.dic
dictionary named 'cif_core.dic' version 2.4.2 last updated on
2011-04-26.

Automatic conversion script
Id: cif_fix_values 7556 2019-12-06 15:28:31Z antanas 
;
_cod_database_code 1567604

loop_
_space_group_symop_operation_xyz
'x, y, z'
'-x, y+1/2, -z+1/2'
'-x, -y, -z'
'x, -y-1/2, z-1/2'

loop_
_atom_site_type_symbol
_atom_site_label
_atom_site_fract_x
_atom_site_fract_y
_atom_site_fract_z
_atom_site_U_iso_or_equiv
_atom_site_adp_type
_atom_site_calc_flag
_atom_site_refinement_flags_adp
_atom_site_refinement_flags_occupancy
_atom_site_refinement_flags_posn
_atom_site_occupancy
_atom_site_disorder_assembly
_atom_site_disorder_group
C C1_1 0.6268(11) 0.5373(6) 0.5205(7) 0.127(5) Uani d U . D 1 . .
H H1_1 0.672353 0.535973 0.565775 0.152 Uiso calc U . R 1 . .
C C2_1 0.6299(8) 0.5080(5) 0.4619(7) 0.093(4) Uani d U . D 1 . .
H H2_1 0.677726 0.480826 0.45665 0.111 Uiso calc U . R 1 . .
C C3_1 0.5565(10) 0.5222(5) 0.4117(6) 0.097(4) Uani d U . D 1 . .
H H3_1 0.5415 0.507313 0.36296 0.116 Uiso calc U . R 1 . .
C C4_1 0.5080(9) 0.5600(5) 0.4381(9) 0.119(5) Uani d U . D 1 . .
H H4_1 0.452044 0.578506 0.412246 0.143 Uiso calc U . R 1 . .
C C5_1 0.5495(13) 0.5686(5) 0.5063(10) 0.137(6) Uani d U . D 1 . .
H H5_1 0.529907 0.595177 0.538881 0.164 Uiso calc U . R 1 . .
Fe Fe1 0.46424(10) 0.99589(4) 0.65276(7) 0.0442(5) Uani d . . . 1 . .
C C1 0.4436(18) 0.9237(4) 0.6770(9) 0.107(6) Uani d . . . 1 . .
H H1 0.419066 0.912036 0.721813 0.129 Uiso calc U . R 1 . .
C C2 0.3846(13) 0.9358(4) 0.6142(9) 0.096(5) Uani d . . . 1 . .
H H2 0.312518 0.93311 0.604766 0.115 Uiso calc U . R 1 . .
C C4 0.4486(12) 0.9503(4) 0.5662(7) 0.074(4) Uani d . . . 1 . .
H H4 0.428716 0.961475 0.515978 0.088 Uiso calc U . R 1 . .
C C5 0.5432(11) 0.9487(4) 0.5990(10) 0.085(4) Uani d . . . 1 . .
H H5 0.602427 0.957346 0.576502 0.102 Uiso calc U . R 1 . .
C C6 0.5407(16) 0.9313(6) 0.6700(12) 0.127(8) Uani d . . . 1 . .
H H6 0.597351 0.925213 0.706961 0.152 Uiso calc U . R 1 . .
C C7 0.4266(10) 1.0385(4) 0.7336(6) 0.061(3) Uani d . . . 1 . .
H H7 0.404194 1.025962 0.778667 0.073 Uiso calc U . R 1 . .
C C8 0.3686(9) 1.0496(4) 0.6716(7) 0.066(3) Uani d . . . 1 . .
H H8 0.296535 1.04641 0.663852 0.079 Uiso calc U . R 1 . .
C C9 0.4269(10) 1.0663(3) 0.6209(6) 0.065(3) Uani d . . . 1 . .
H H9 0.403617 1.076963 0.570927 0.078 Uiso calc U . R 1 . .
C C10 0.5211(9) 1.0656(3) 0.6517(7) 0.062(3) Uani d . . . 1 . .
H H10 0.578557 1.075483 0.627896 0.075 Uiso calc U . R 1 . .
C C11 0.5240(9) 1.0473(4) 0.7225(8) 0.072(4) Uani d . . . 1 . .
H H11 0.582707 1.043083 0.758206 0.086 Uiso calc U . R 1 . .
Cl Cl1 1.0008(2) 0.83526(11) 0.8604(2) 0.0855(11) Uani d . . . 1 . .
Cl Cl2 0.9243(3) 0.75789(15) 0.9418(2) 0.1019(12) Uani d . . . 1 . .
Cl Cl3 1.1233(2) 0.75352(11) 0.91391(19) 0.0817(10) Uani d . . . 1 . .
C C90 1.0267(8) 0.7928(4) 0.9306(6) 0.072(3) Uani d . . . 1 . .
H H90 1.046567 0.811852 0.97556 0.086 Uiso calc U . R 1 . .
Fe Fe2 0.5 0.5 0.5 0.0457(6) Uani d . P S 1 . .
Cl Cl4 1.0630(4) 0.27676(18) 0.2547(2) 0.142(2) Uani d . . . 1 . .
Cl Cl5 0.9290(3) 0.28316(16) 0.3592(2) 0.1284(17) Uani d . . . 1 . .
Cl Cl6 1.0853(2) 0.21385(11) 0.37946(19) 0.0860(10) Uani d . . . 1 . .
C C91 1.0029(9) 0.2450(5) 0.3163(7) 0.083(4) Uani d . . . 1 . .
H H91 0.961034 0.219171 0.289689 0.1 Uiso calc U . R 1 . .
C C12 0.0870(6) 1.0212(3) 0.5835(4) 0.029(2) Uani d . . . 1 . .
C C13 0.0675(6) 1.0654(3) 0.6179(5) 0.035(2) Uani d . . . 1 . .
H H13 0.027667 1.064772 0.655349 0.043 Uiso calc U . R 1 . .
C C14 0.1339(6) 1.0249(3) 0.5235(4) 0.034(2) Uani d . . . 1 . .
H H14 0.139611 0.996123 0.495061 0.04 Uiso calc U . R 1 . .
C C15 0.1062(6) 1.1108(3) 0.5978(5) 0.036(2) Uani d . . . 1 . .
H H15 0.092538 1.140566 0.621883 0.043 Uiso calc U . R 1 . .
C C16 0.1730(6) 1.0694(3) 0.5035(5) 0.037(2) Uani d . . . 1 . .
H H16 0.206149 1.070483 0.462335 0.045 Uiso calc U . R 1 . .
C C17 0.1644(6) 1.1124(3) 0.5429(4) 0.033(2) Uani d . . . 1 . .
C C18 0.2384(6) 1.1525(3) 0.5370(5) 0.032(2) Uani d . . . 1 . .
C C19 0.2777(6) 1.1781(3) 0.5982(5) 0.037(2) Uani d . . . 1 . .
H H19 0.240032 1.182299 0.636562 0.044 Uiso calc U . R 1 . .
C C20 0.2904(6) 1.1558(3) 0.4782(5) 0.033(2) Uani d . . . 1 . .
H H20 0.26084 1.145137 0.432627 0.04 Uiso calc U . R 1 . .
C C21 0.3700(6) 1.1972(3) 0.6041(5) 0.037(2) Uani d . . . 1 . .
H H21 0.394005 1.21512 0.646031 0.044 Uiso calc U . R 1 . .
C C22 0.3839(7) 1.1744(3) 0.4849(5) 0.039(2) Uani d . . . 1 . .
H H22 0.417278 1.175651 0.443885 0.047 Uiso calc U . R 1 . .
C C23 0.4302(6) 1.1911(3) 0.5496(4) 0.028(2) Uani d . . . 1 . .
C C24 0.5374(6) 1.1904(3) 0.5664(5) 0.030(2) Uani d . . . 1 . .
C C25 0.5820(7) 1.1972(3) 0.6359(5) 0.037(2) Uani d . . . 1 . .
H H25 0.549077 1.215616 0.668588 0.045 Uiso calc U . R 1 . .
C C26 0.5959(6) 1.1709(3) 0.5176(5) 0.035(2) Uani d . . . 1 . .
H H26 0.572503 1.170164 0.468103 0.042 Uiso calc U . R 1 . .
C C27 0.6722(6) 1.1782(3) 0.6587(5) 0.032(2) Uani d . . . 1 . .
H H27 0.700428 1.183615 0.70655 0.038 Uiso calc U . R 1 . .
C C28 0.6876(7) 1.1527(3) 0.5409(5) 0.038(2) Uani d . . . 1 . .
H H28 0.727398 1.141055 0.50688 0.045 Uiso calc U . R 1 . .
C C29 0.7221(6) 1.1512(3) 0.6127(5) 0.033(2) Uani d . . . 1 . .
C C30 0.7920(6) 1.1121(3) 0.6419(5) 0.036(2) Uani d . . . 1 . .
C C31 0.8375(6) 1.1122(3) 0.7121(5) 0.037(2) Uani d . . . 1 . .
H H31 0.847858 1.143004 0.736727 0.044 Uiso calc U . R 1 . .
C C32 0.7917(6) 1.0666(3) 0.6056(5) 0.037(2) Uani d . . . 1 . .
H H32 0.770626 1.065765 0.555758 0.044 Uiso calc U . R 1 . .
C C33 0.8679(6) 1.0686(3) 0.7463(5) 0.037(2) Uani d . . . 1 . .
H H33 0.898595 1.069941 0.794153 0.045 Uiso calc U . R 1 . .
C C34 0.8212(6) 1.0231(3) 0.6402(5) 0.035(2) Uani d . . . 1 . .
H H34 0.818683 0.992904 0.613799 0.042 Uiso calc U . R 1 . .
C C35 0.8545(6) 1.0222(3) 0.7121(4) 0.033(2) Uani d . . . 1 . .
C C36 0.8487(6) 0.9737(3) 0.7513(5) 0.033(2) Uani d . . . 1 . .
C C37 0.7990(6) 0.9730(3) 0.8099(4) 0.034(2) Uani d . . . 1 . .
H H37 0.792374 1.002821 0.836073 0.041 Uiso calc U . R 1 . .
C C38 0.8703(6) 0.9291(3) 0.7200(5) 0.038(2) Uani d . . . 1 . .
H H38 0.913227 0.928506 0.684511 0.045 Uiso calc U . R 1 . .
C C39 0.7583(6) 0.9288(3) 0.8313(4) 0.035(2) Uani d . . . 1 . .
H H39 0.72458 0.92892 0.872144 0.042 Uiso calc U . R 1 . .
C C40 0.8285(6) 0.8849(3) 0.7411(5) 0.044(2) Uani d . . . 1 . .
H H40 0.842626 0.854427 0.719053 0.052 Uiso calc U . R 1 . .
C C41 0.7662(6) 0.8848(3) 0.7942(4) 0.038(2) Uani d . . . 1 . .
C C42 0.6937(6) 0.8448(3) 0.7987(5) 0.036(2) Uani d . . . 1 . .
C C43 0.6338(7) 0.8433(3) 0.8536(5) 0.043(2) Uani d . . . 1 . .
H H43 0.6574 0.856305 0.899246 0.052 Uiso calc U . R 1 . .
C C44 0.6643(7) 0.8148(3) 0.7396(5) 0.042(2) Uani d . . . 1 . .
H H44 0.70813 0.808497 0.705767 0.051 Uiso calc U . R 1 . .
C C45 0.5435(7) 0.8237(3) 0.8432(5) 0.037(2) Uani d . . . 1 . .
H H45 0.504191 0.824579 0.881011 0.045 Uiso calc U . R 1 . .
C C46 0.5729(7) 0.7942(3) 0.7292(5) 0.038(2) Uani d . . . 1 . .
H H46 0.55448 0.774131 0.688215 0.045 Uiso calc U . R 1 . .
C C47 0.5072(7) 0.8024(3) 0.7781(4) 0.031(2) Uani d . . . 1 . .
C C48 0.3997(7) 0.8005(3) 0.7550(4) 0.032(2) Uani d . . . 1 . .
C C49 0.3327(7) 0.8133(3) 0.8013(5) 0.041(2) Uani d . . . 1 . .
H H49 0.349669 0.808997 0.851298 0.049 Uiso calc U . R 1 . .
C C50 0.3635(7) 0.7971(3) 0.6843(5) 0.035(2) Uani d . . . 1 . .
H H50 0.401263 0.781293 0.652124 0.042 Uiso calc U . R 1 . .
C C51 0.2431(6) 0.8317(3) 0.7767(5) 0.038(2) Uani d . . . 1 . .
H H51 0.199143 0.8401 0.809581 0.046 Uiso calc U . R 1 . .
C C52 0.2740(7) 0.8159(3) 0.6583(5) 0.036(2) Uani d . . . 1 . .
H H52 0.251842 0.813398 0.608771 0.043 Uiso calc U . R 1 . .
C C53 0.2158(6) 0.8383(3) 0.7037(5) 0.034(2) Uani d . . . 1 . .
C C54 0.1470(6) 0.8785(3) 0.6769(5) 0.035(2) Uani d . . . 1 . .
C C55 0.1413(6) 0.9211(3) 0.7183(5) 0.041(2) Uani d . . . 1 . .
H H55 0.160039 0.919045 0.768345 0.049 Uiso calc U . R 1 . .
C C56 0.1057(6) 0.8820(3) 0.6052(5) 0.036(2) Uani d . . . 1 . .
H H56 0.099077 0.85285 0.576508 0.043 Uiso calc U . R 1 . .
C C57 0.1095(6) 0.9658(3) 0.6894(5) 0.038(2) Uani d . . . 1 . .
H H57 0.106103 0.993812 0.719783 0.046 Uiso calc U . R 1 . .
C C58 0.0745(6) 0.9273(3) 0.5758(5) 0.038(2) Uani d . . . 1 . .
H H58 0.047375 0.928698 0.527083 0.045 Uiso calc U . R 1 . .
C C59 0.0821(5) 0.9708(3) 0.6162(4) 0.029(2) Uani d . . . 1 . .
C C66 0.3236(6) 0.6656(3) 0.5739(4) 0.031(2) Uani d . . . 1 . .
C C67 0.3772(7) 0.6992(3) 0.5366(4) 0.034(2) Uani d . . . 1 . .
H H67 0.347291 0.715532 0.494942 0.041 Uiso calc U . R 1 . .
C C68 0.3657(6) 0.6510(3) 0.6424(4) 0.035(2) Uani d . . . 1 . .
H H68 0.32775 0.63351 0.672811 0.042 Uiso calc U . R 1 . .
C C69 0.4726(6) 0.7083(3) 0.5607(5) 0.034(2) Uani d . . . 1 . .
H H69 0.508224 0.730021 0.533878 0.041 Uiso calc U . R 1 . .
C C70 0.4602(6) 0.6616(3) 0.6658(4) 0.035(2) Uani d . . . 1 . .
H H70 0.486378 0.651428 0.712453 0.042 Uiso calc U . R 1 . .
C C71 0.5194(6) 0.6869(3) 0.6233(4) 0.030(2) Uani d . . . 1 . .
C C72 0.6261(6) 0.6811(3) 0.6344(4) 0.032(2) Uani d . . . 1 . .
C C73 0.6833(7) 0.6943(3) 0.5810(5) 0.043(2) Uani d . . . 1 . .
H H73 0.661937 0.719795 0.547899 0.052 Uiso calc U . R 1 . .
C C74 0.6707(6) 0.6509(3) 0.6893(5) 0.039(2) Uani d . . . 1 . .
H H74 0.641519 0.646757 0.731909 0.046 Uiso calc U . R 1 . .
C C75 0.7706(7) 0.6704(3) 0.5758(5) 0.045(3) Uani d . . . 1 . .
H H75 0.80835 0.680275 0.53953 0.054 Uiso calc U . R 1 . .
C C76 0.7570(6) 0.6268(3) 0.6820(5) 0.040(2) Uani d . . . 1 . .
H H76 0.784573 0.605666 0.719433 0.048 Uiso calc U . R 1 . .
C C77 0.8041(6) 0.6325(3) 0.6226(5) 0.035(2) Uani d . . . 1 . .
C C78 0.8650(6) 0.5909(3) 0.6002(5) 0.032(2) Uani d . . . 1 . .
C C79 0.8663(5) 0.5808(3) 0.5279(5) 0.031(2) Uani d . . . 1 . .
H H79 0.855309 0.607243 0.49431 0.038 Uiso calc U . R 1 . .
C C80 0.9004(6) 0.5533(3) 0.6475(5) 0.037(2) Uani d . . . 1 . .
H H80 0.91432 0.56047 0.696997 0.044 Uiso calc U . R 1 . .
C C81 0.8829(6) 0.5338(3) 0.5039(5) 0.035(2) Uani d . . . 1 . .
H H81 0.883515 0.528523 0.454082 0.042 Uiso calc U . R 1 . .
C C82 0.9157(6) 0.5055(3) 0.6231(5) 0.033(2) Uani d . . . 1 . .
H H82 0.937922 0.480295 0.656453 0.04 Uiso calc U . R 1 . .
C C83 0.8989(5) 0.4936(3) 0.5501(4) 0.029(2) Uani d . . . 1 . .
C C84 0.8729(6) 0.4430(3) 0.5240(4) 0.031(2) Uani d . . . 1 . .
C C85 0.8814(6) 0.4268(3) 0.4557(5) 0.033(2) Uani d . . . 1 . .
H H85 0.925835 0.442971 0.428904 0.04 Uiso calc U . R 1 . .
C C86 0.8132(6) 0.4152(3) 0.5633(5) 0.040(2) Uani d . . . 1 . .
H H86 0.810016 0.423681 0.611877 0.048 Uiso calc U . R 1 . .
C C87 0.8267(6) 0.3872(3) 0.4249(5) 0.037(2) Uani d . . . 1 . .
H H87 0.834653 0.376891 0.377817 0.045 Uiso calc U . R 1 . .
C C88 0.7584(7) 0.3755(3) 0.5334(5) 0.041(2) Uani d . . . 1 . .
H H88 0.719092 0.357101 0.561827 0.049 Uiso calc U . R 1 . .
C C89 0.7604(6) 0.3625(3) 0.4620(4) 0.031(2) Uani d . . . 1 . .

loop_
_atom_site_aniso_label
_atom_site_aniso_U_11
_atom_site_aniso_U_22
_atom_site_aniso_U_33
_atom_site_aniso_U_12
_atom_site_aniso_U_13
_atom_site_aniso_U_23
C1_1 0.103(11) 0.195(15) 0.081(8) -0.098(9) 0.005(8) 0.001(9)
C2_1 0.058(7) 0.121(10) 0.107(9) -0.006(7) 0.041(6) 0.031(8)
C3_1 0.102(10) 0.125(11) 0.064(7) -0.052(7) 0.009(6) 0.011(7)
C4_1 0.079(9) 0.098(11) 0.188(13) -0.002(7) 0.051(9) 0.093(9)
C5_1 0.188(15) 0.051(8) 0.193(13) -0.070(8) 0.113(11) -0.048(10)
Fe1 0.0635(10) 0.0167(7) 0.0513(9) -0.0003(6) 0.0029(7) 0.0014(6)
C1 0.22(2) 0.020(7) 0.079(11) -0.010(10) 0.000(14) 0.003(6)
C2 0.145(14) 0.049(8) 0.093(11) -0.040(9) 0.015(11) -0.016(8)
C4 0.123(12) 0.023(6) 0.074(9) -0.018(7) 0.011(9) -0.016(6)
C5 0.086(11) 0.043(7) 0.123(13) 0.021(7) 0.004(10) -0.037(8)
C6 0.173(19) 0.043(9) 0.141(18) 0.066(11) -0.079(16) -0.030(10)
C7 0.093(10) 0.045(6) 0.047(7) 0.003(6) 0.017(7) -0.009(5)
C8 0.068(8) 0.049(7) 0.081(9) 0.025(6) 0.015(8) -0.004(6)
C9 0.100(10) 0.029(6) 0.066(8) 0.022(6) 0.011(8) 0.013(5)
C10 0.079(9) 0.021(6) 0.089(10) -0.015(6) 0.021(8) -0.005(6)
C11 0.075(9) 0.025(6) 0.107(11) -0.010(6) -0.025(8) -0.029(7)
Cl1 0.069(2) 0.0594(19) 0.122(3) 0.0035(15) -0.0166(19) -0.0002(18)
Cl2 0.101(3) 0.116(3) 0.099(3) -0.030(2) 0.053(2) -0.024(2)
Cl3 0.068(2) 0.0608(19) 0.112(3) 0.0125(15) -0.0046(18) -0.0061(17)
C90 0.076(8) 0.070(8) 0.066(8) -0.003(6) -0.004(6) -0.020(6)
Fe2 0.0503(13) 0.0287(11) 0.0613(14) -0.0113(9) 0.0196(10) -0.0071(9)
Cl4 0.204(5) 0.148(4) 0.075(2) -0.094(4) 0.024(3) -0.015(3)
Cl5 0.158(4) 0.114(3) 0.112(3) 0.080(3) 0.013(3) -0.006(2)
Cl6 0.091(2) 0.0621(19) 0.105(3) 0.0188(17) 0.0149(19) -0.0192(18)
C91 0.086(9) 0.070(8) 0.095(10) -0.007(7) 0.016(8) -0.017(7)
C12 0.025(5) 0.031(5) 0.028(5) -0.004(4) -0.003(4) -0.001(4)
C13 0.031(5) 0.041(6) 0.035(5) 0.011(4) 0.006(4) 0.000(5)
C14 0.033(5) 0.033(5) 0.034(6) -0.002(4) 0.001(4) -0.003(4)
C15 0.039(5) 0.034(5) 0.036(6) 0.006(4) 0.005(5) 0.000(4)
C16 0.040(6) 0.039(6) 0.034(5) -0.003(4) 0.008(4) -0.005(5)
C17 0.035(5) 0.029(5) 0.033(5) 0.001(4) 0.000(4) 0.002(4)
C18 0.035(5) 0.023(5) 0.037(5) 0.007(4) 0.000(5) -0.005(4)
C19 0.032(6) 0.035(5) 0.044(6) 0.003(4) 0.007(4) -0.013(5)
C20 0.044(6) 0.023(5) 0.030(5) 0.001(4) -0.006(5) 0.002(4)
C21 0.047(6) 0.028(5) 0.035(6) 0.001(4) 0.003(5) -0.009(4)
C22 0.057(7) 0.019(5) 0.040(6) 0.001(5) 0.009(5) 0.009(4)
C23 0.040(6) 0.012(4) 0.032(5) 0.001(4) 0.004(5) 0.005(4)
C24 0.045(6) 0.008(4) 0.040(6) -0.001(4) 0.018(5) 0.010(4)
C25 0.053(7) 0.023(5) 0.036(6) -0.002(4) 0.007(5) -0.014(4)
C26 0.050(6) 0.030(5) 0.026(5) -0.004(4) 0.007(5) 0.007(4)
C27 0.033(5) 0.030(5) 0.031(5) -0.003(4) 0.001(4) -0.012(4)
C28 0.048(6) 0.033(5) 0.035(6) -0.006(5) 0.013(5) 0.008(4)
C29 0.036(5) 0.024(5) 0.039(6) -0.004(4) 0.007(5) 0.001(4)
C30 0.039(5) 0.037(6) 0.034(6) -0.004(4) 0.006(5) -0.003(4)
C31 0.030(5) 0.030(5) 0.050(6) -0.003(4) 0.006(5) -0.003(5)
C32 0.050(6) 0.034(6) 0.029(5) -0.009(4) 0.009(4) -0.008(5)
C33 0.036(5) 0.043(6) 0.033(5) 0.000(4) 0.002(4) -0.011(5)
C34 0.037(5) 0.036(6) 0.034(6) 0.004(4) 0.011(4) -0.005(4)
C35 0.026(5) 0.042(6) 0.032(6) 0.005(4) 0.005(4) -0.004(4)
C36 0.031(5) 0.030(5) 0.035(5) 0.003(4) -0.001(4) -0.005(4)
C37 0.037(5) 0.036(6) 0.028(5) 0.004(4) -0.006(4) -0.004(4)
C38 0.030(5) 0.040(6) 0.043(6) 0.005(4) 0.004(4) -0.001(5)
C39 0.034(5) 0.045(6) 0.025(5) 0.004(4) -0.002(4) 0.001(5)
C40 0.043(6) 0.031(6) 0.056(7) 0.011(5) 0.003(5) -0.001(5)
C41 0.048(6) 0.039(6) 0.027(5) 0.003(5) 0.007(5) -0.005(4)
C42 0.043(6) 0.034(5) 0.030(5) 0.010(4) 0.005(5) 0.001(4)
C43 0.055(7) 0.037(5) 0.035(6) -0.001(5) -0.005(5) 0.006(4)
C44 0.046(6) 0.038(6) 0.046(6) 0.013(5) 0.018(5) -0.001(5)
C45 0.059(7) 0.023(5) 0.030(6) 0.001(5) 0.007(5) 0.009(4)
C46 0.054(7) 0.018(5) 0.044(6) 0.006(4) 0.014(5) -0.011(4)
C47 0.057(6) 0.013(4) 0.024(5) 0.003(4) 0.009(5) 0.008(4)
C48 0.058(6) 0.011(4) 0.028(6) 0.000(4) 0.009(5) 0.007(4)
C49 0.056(7) 0.040(6) 0.029(5) 0.004(5) 0.018(5) 0.003(4)
C50 0.054(6) 0.018(5) 0.035(6) 0.004(4) 0.013(5) -0.001(4)
C51 0.042(6) 0.035(5) 0.041(6) 0.007(5) 0.017(5) 0.004(4)
C52 0.052(6) 0.031(5) 0.026(5) -0.001(5) 0.010(5) -0.003(4)
C53 0.040(5) 0.027(5) 0.038(6) -0.006(4) 0.010(5) 0.004(4)
C54 0.039(5) 0.032(5) 0.039(6) -0.009(4) 0.017(5) 0.004(5)
C55 0.047(6) 0.047(6) 0.031(5) 0.004(5) 0.010(4) 0.002(5)
C56 0.041(5) 0.032(6) 0.035(6) -0.012(4) 0.007(4) -0.003(4)
C57 0.042(6) 0.042(6) 0.032(6) 0.014(5) 0.007(4) -0.004(4)
C58 0.038(6) 0.036(6) 0.038(6) -0.010(4) -0.002(4) -0.001(5)
C59 0.022(5) 0.030(5) 0.035(6) -0.002(4) 0.004(4) -0.002(4)
C66 0.042(5) 0.022(5) 0.032(5) 0.000(4) 0.012(4) -0.004(4)
C67 0.055(7) 0.014(4) 0.033(5) 0.004(4) 0.009(5) 0.006(4)
C68 0.042(6) 0.039(5) 0.027(5) -0.003(4) 0.014(5) 0.005(4)
C69 0.040(6) 0.019(5) 0.043(6) 0.000(4) 0.009(5) -0.002(4)
C70 0.045(6) 0.037(5) 0.023(5) 0.000(4) 0.005(5) 0.008(4)
C71 0.044(6) 0.014(4) 0.032(5) -0.001(4) 0.004(5) -0.009(4)
C72 0.045(6) 0.017(5) 0.034(5) -0.011(4) 0.009(5) -0.005(4)
C73 0.051(6) 0.020(5) 0.059(7) 0.002(5) 0.007(5) 0.008(4)
C74 0.043(6) 0.044(6) 0.030(5) 0.003(5) 0.008(4) -0.008(5)
C75 0.050(6) 0.029(5) 0.061(7) -0.013(5) 0.021(5) 0.013(5)
C76 0.041(6) 0.040(5) 0.038(6) 0.004(5) -0.001(5) -0.003(4)
C77 0.024(5) 0.031(5) 0.050(6) -0.009(4) 0.004(5) -0.004(5)
C78 0.023(5) 0.030(5) 0.044(6) -0.008(4) 0.007(4) 0.002(5)
C79 0.023(5) 0.036(6) 0.036(6) -0.004(4) 0.003(4) 0.009(4)
C80 0.036(5) 0.040(6) 0.035(5) -0.008(4) 0.004(4) -0.001(5)
C81 0.025(5) 0.041(6) 0.039(6) -0.004(4) 0.009(4) 0.002(5)
C82 0.026(5) 0.038(6) 0.035(6) -0.001(4) 0.003(4) 0.005(4)
C83 0.018(5) 0.040(6) 0.030(5) -0.004(4) 0.002(4) 0.007(4)
C84 0.028(5) 0.029(5) 0.033(6) -0.001(4) -0.004(4) 0.001(4)
C85 0.025(5) 0.038(5) 0.037(6) -0.004(4) 0.003(4) -0.004(4)
C86 0.046(6) 0.038(6) 0.035(5) 0.002(5) 0.004(5) 0.007(5)
C87 0.046(6) 0.031(5) 0.036(5) 0.005(5) 0.007(5) 0.002(4)
C88 0.062(7) 0.033(5) 0.027(6) -0.012(5) 0.004(5) 0.004(4)
C89 0.030(5) 0.024(5) 0.038(6) 0.000(4) 0.003(4) 0.003(4)

loop_
_atom_type_symbol
_atom_type_description
_atom_type_scat_dispersion_real
_atom_type_scat_dispersion_imag
_atom_type_scat_source
C C 0.0033 0.0016 'International Tables Vol C Tables 4.2.6.8 and 6.1.1.4'
H H 0.0000 0.0000 'International Tables Vol C Tables 4.2.6.8 and 6.1.1.4'
Fe Fe 0.3463 0.8444 'International Tables Vol C Tables 4.2.6.8 and 6.1.1.4'
Cl Cl 0.1484 0.1585 'International Tables Vol C Tables 4.2.6.8 and 6.1.1.4'

loop_
_geom_angle_atom_site_label_1
_geom_angle_atom_site_label_2
_geom_angle_atom_site_label_3
_geom_angle_site_symmetry_1
_geom_angle_site_symmetry_3
_geom_angle
_geom_angle_publ_flag
C2_1 C1_1 C5_1 . . 107.4(10) ?
C2_1 C1_1 Fe2 . . 70.9(6) ?
C5_1 C1_1 Fe2 . . 67.6(7) ?
C2_1 C1_1 H1_1 . . 126.3 ?
C5_1 C1_1 H1_1 . . 126.3 ?
Fe2 C1_1 H1_1 . . 126.3 ?
C3_1 C2_1 C1_1 . . 107.9(10) ?
C3_1 C2_1 Fe2 . . 69.6(6) ?
C1_1 C2_1 Fe2 . . 69.9(7) ?
C3_1 C2_1 H2_1 . . 126.1 ?
C1_1 C2_1 H2_1 . . 126.1 ?
Fe2 C2_1 H2_1 . . 126.1 ?
C4_1 C3_1 C2_1 . . 108.8(10) ?
C4_1 C3_1 Fe2 . . 69.7(7) ?
C2_1 C3_1 Fe2 . . 71.2(6) ?
C4_1 C3_1 H3_1 . . 125.6 ?
C2_1 C3_1 H3_1 . . 125.6 ?
Fe2 C3_1 H3_1 . . 125.6 ?
C3_1 C4_1 C5_1 . . 107.7(11) ?
C3_1 C4_1 Fe2 . . 71.1(7) ?
C5_1 C4_1 Fe2 . . 68.6(7) ?
C3_1 C4_1 H4_1 . . 126.1 ?
C5_1 C4_1 H4_1 . . 126.1 ?
Fe2 C4_1 H4_1 . . 126.1 ?
C4_1 C5_1 C1_1 . . 108.2(11) ?
C4_1 C5_1 Fe2 . . 71.2(7) ?
C1_1 C5_1 Fe2 . . 72.4(7) ?
C4_1 C5_1 H5_1 . . 125.8 ?
C1_1 C5_1 H5_1 . . 125.8 ?
Fe2 C5_1 H5_1 . . 125.8 ?
C11 Fe1 C1 . . 124.7(6) ?
C11 Fe1 C8 . . 68.0(5) ?
C1 Fe1 C8 . . 122.0(7) ?
C11 Fe1 C7 . . 41.0(5) ?
C1 Fe1 C7 . . 108.4(6) ?
C8 Fe1 C7 . . 39.5(4) ?
C11 Fe1 C5 . . 123.3(6) ?
C1 Fe1 C5 . . 67.3(7) ?
C8 Fe1 C5 . . 160.3(6) ?
C7 Fe1 C5 . . 159.2(6) ?
C11 Fe1 C4 . . 158.9(6) ?
C1 Fe1 C4 . . 66.4(5) ?
C8 Fe1 C4 . . 124.3(6) ?
C7 Fe1 C4 . . 159.0(6) ?
C5 Fe1 C4 . . 39.9(5) ?
C11 Fe1 C9 . . 68.0(5) ?
C1 Fe1 C9 . . 157.1(8) ?
C8 Fe1 C9 . . 40.4(4) ?
C7 Fe1 C9 . . 67.4(4) ?
C5 Fe1 C9 . . 124.6(6) ?
C4 Fe1 C9 . . 108.9(5) ?
C11 Fe1 C10 . . 41.0(5) ?
C1 Fe1 C10 . . 162.1(8) ?
C8 Fe1 C10 . . 67.1(5) ?
C7 Fe1 C10 . . 67.9(5) ?
C5 Fe1 C10 . . 109.6(5) ?
C4 Fe1 C10 . . 123.4(5) ?
C9 Fe1 C10 . . 39.4(4) ?
C11 Fe1 C6 . . 108.2(6) ?
C1 Fe1 C6 . . 40.0(7) ?
C8 Fe1 C6 . . 156.9(9) ?
C7 Fe1 C6 . . 122.6(7) ?
C5 Fe1 C6 . . 40.9(6) ?
C4 Fe1 C6 . . 67.5(6) ?
C9 Fe1 C6 . . 161.4(9) ?
C10 Fe1 C6 . . 126.0(8) ?
C11 Fe1 C2 . . 159.6(6) ?
C1 Fe1 C2 . . 40.1(6) ?
C8 Fe1 C2 . . 106.6(6) ?
C7 Fe1 C2 . . 122.4(6) ?
C5 Fe1 C2 . . 68.4(6) ?
C4 Fe1 C2 . . 40.3(5) ?
C9 Fe1 C2 . . 121.5(6) ?
C10 Fe1 C2 . . 156.9(6) ?
C6 Fe1 C2 . . 68.6(7) ?
C6 C1 C2 . . 111.4(16) ?
C6 C1 Fe1 . . 70.7(8) ?
C2 C1 Fe1 . . 70.8(7) ?
C6 C1 H1 . . 124.3 ?
C2 C1 H1 . . 124.3 ?
Fe1 C1 H1 . . 124.3 ?
C1 C2 C4 . . 104.9(15) ?
C1 C2 Fe1 . . 69.1(7) ?
C4 C2 Fe1 . . 69.4(7) ?
C1 C2 H2 . . 127.5 ?
C4 C2 H2 . . 127.5 ?
Fe1 C2 H2 . . 127.5 ?
C5 C4 C2 . . 110.4(13) ?
C5 C4 Fe1 . . 70.0(7) ?
C2 C4 Fe1 . . 70.3(7) ?
C5 C4 H4 . . 124.8 ?
C2 C4 H4 . . 124.8 ?
Fe1 C4 H4 . . 124.8 ?
C4 C5 C6 . . 107.4(15) ?
C4 C5 Fe1 . . 70.1(7) ?
C6 C5 Fe1 . . 69.9(8) ?
C4 C5 H5 . . 126.3 ?
C6 C5 H5 . . 126.3 ?
Fe1 C5 H5 . . 126.3 ?
C1 C6 C5 . . 105.9(14) ?
C1 C6 Fe1 . . 69.2(8) ?
C5 C6 Fe1 . . 69.2(7) ?
C1 C6 H6 . . 127.1 ?
C5 C6 H6 . . 127.1 ?
Fe1 C6 H6 . . 127.1 ?
C8 C7 C11 . . 108.3(11) ?
C8 C7 Fe1 . . 70.2(6) ?
C11 C7 Fe1 . . 69.1(6) ?
C8 C7 H7 . . 125.9 ?
C11 C7 H7 . . 125.9 ?
Fe1 C7 H7 . . 125.9 ?
C7 C8 C9 . . 108.8(11) ?
C7 C8 Fe1 . . 70.3(6) ?
C9 C8 Fe1 . . 70.1(6) ?
C7 C8 H8 . . 125.6 ?
C9 C8 H8 . . 125.6 ?
Fe1 C8 H8 . . 125.6 ?
C10 C9 C8 . . 108.1(11) ?
C10 C9 Fe1 . . 70.4(6) ?
C8 C9 Fe1 . . 69.5(6) ?
C10 C9 H9 . . 125.9 ?
C8 C9 H9 . . 125.9 ?
Fe1 C9 H9 . . 125.9 ?
C9 C10 C11 . . 108.6(10) ?
C9 C10 Fe1 . . 70.3(6) ?
C11 C10 Fe1 . . 68.8(5) ?
C9 C10 H10 . . 125.7 ?
C11 C10 H10 . . 125.7 ?
Fe1 C10 H10 . . 125.7 ?
C7 C11 C10 . . 106.2(10) ?
C7 C11 Fe1 . . 69.9(6) ?
C10 C11 Fe1 . . 70.2(6) ?
C7 C11 H11 . . 126.9 ?
C10 C11 H11 . . 126.9 ?
Fe1 C11 H11 . . 126.9 ?
Cl2 C90 Cl1 . . 110.3(6) ?
Cl2 C90 Cl3 . . 110.7(6) ?
Cl1 C90 Cl3 . . 110.2(7) ?
Cl2 C90 H90 . . 108.6 ?
Cl1 C90 H90 . . 108.6 ?
Cl3 C90 H90 . . 108.6 ?
C5_1 Fe2 C5_1 3_666 . 180.0 ?
C5_1 Fe2 C4_1 3_666 3_666 40.2(4) ?
C5_1 Fe2 C4_1 . 3_666 139.8(4) ?
C5_1 Fe2 C4_1 3_666 . 139.8(4) ?
C5_1 Fe2 C4_1 . . 40.2(4) ?
C4_1 Fe2 C4_1 3_666 . 180.0 ?
C5_1 Fe2 C3_1 3_666 . 113.3(5) ?
C5_1 Fe2 C3_1 . . 66.7(5) ?
C4_1 Fe2 C3_1 3_666 . 140.8(4) ?
C4_1 Fe2 C3_1 . . 39.2(4) ?
C5_1 Fe2 C3_1 3_666 3_666 66.7(5) ?
C5_1 Fe2 C3_1 . 3_666 113.3(5) ?
C4_1 Fe2 C3_1 3_666 3_666 39.2(4) ?
C4_1 Fe2 C3_1 . 3_666 140.8(4) ?
C3_1 Fe2 C3_1 . 3_666 180.0 ?
C5_1 Fe2 C1_1 3_666 3_666 40.0(4) ?
C5_1 Fe2 C1_1 . 3_666 140.0(4) ?
C4_1 Fe2 C1_1 3_666 3_666 66.6(6) ?
C4_1 Fe2 C1_1 . 3_666 113.4(6) ?
C3_1 Fe2 C1_1 . 3_666 114.0(5) ?
C3_1 Fe2 C1_1 3_666 3_666 66.0(5) ?
C5_1 Fe2 C1_1 3_666 . 140.0(4) ?
C5_1 Fe2 C1_1 . . 40.0(4) ?
C4_1 Fe2 C1_1 3_666 . 113.4(6) ?
C4_1 Fe2 C1_1 . . 66.6(6) ?
C3_1 Fe2 C1_1 . . 66.0(5) ?
C3_1 Fe2 C1_1 3_666 . 114.0(5) ?
C1_1 Fe2 C1_1 3_666 . 180.0 ?
C5_1 Fe2 C2_1 3_666 3_666 66.6(5) ?
C5_1 Fe2 C2_1 . 3_666 113.4(5) ?
C4_1 Fe2 C2_1 3_666 3_666 66.0(5) ?
C4_1 Fe2 C2_1 . 3_666 114.0(5) ?
C3_1 Fe2 C2_1 . 3_666 140.8(4) ?
C3_1 Fe2 C2_1 3_666 3_666 39.2(4) ?
C1_1 Fe2 C2_1 3_666 3_666 39.2(4) ?
C1_1 Fe2 C2_1 . 3_666 140.8(4) ?
C5_1 Fe2 C2_1 3_666 . 113.4(5) ?
C5_1 Fe2 C2_1 . . 66.6(5) ?
C4_1 Fe2 C2_1 3_666 . 114.0(5) ?
C4_1 Fe2 C2_1 . . 66.0(5) ?
C3_1 Fe2 C2_1 . . 39.2(4) ?
C3_1 Fe2 C2_1 3_666 . 140.8(4) ?
C1_1 Fe2 C2_1 3_666 . 140.8(4) ?
C1_1 Fe2 C2_1 . . 39.2(4) ?
C2_1 Fe2 C2_1 3_666 . 180.0(7) ?
Cl5 C91 Cl4 . . 112.7(7) ?
Cl5 C91 Cl6 . . 110.0(7) ?
Cl4 C91 Cl6 . . 111.0(7) ?
Cl5 C91 H91 . . 107.6 ?
Cl4 C91 H91 . . 107.6 ?
Cl6 C91 H91 . . 107.6 ?
C14 C12 C13 . . 117.4(8) ?
C14 C12 C59 . . 117.1(7) ?
C13 C12 C59 . . 123.8(8) ?
C12 C13 C15 . . 120.7(8) ?
C12 C13 H13 . . 119.7 ?
C15 C13 H13 . . 119.7 ?
C12 C14 C16 . . 121.9(8) ?
C12 C14 H14 . . 119.0 ?
C16 C14 H14 . . 119.0 ?
C17 C15 C13 . . 120.4(8) ?
C17 C15 H15 . . 119.8 ?
C13 C15 H15 . . 119.8 ?
C14 C16 C17 . . 120.6(8) ?
C14 C16 H16 . . 119.7 ?
C17 C16 H16 . . 119.7 ?
C16 C17 C15 . . 118.0(8) ?
C16 C17 C18 . . 116.8(8) ?
C15 C17 C18 . . 123.0(8) ?
C19 C18 C20 . . 115.9(8) ?
C19 C18 C17 . . 119.5(8) ?
C20 C18 C17 . . 122.0(7) ?
C21 C19 C18 . . 121.2(8) ?
C21 C19 H19 . . 119.4 ?
C18 C19 H19 . . 119.4 ?
C22 C20 C18 . . 121.4(8) ?
C22 C20 H20 . . 119.3 ?
C18 C20 H20 . . 119.3 ?
C19 C21 C23 . . 121.9(8) ?
C19 C21 H21 . . 119.0 ?
C23 C21 H21 . . 119.0 ?
C23 C22 C20 . . 121.9(8) ?
C23 C22 H22 . . 119.1 ?
C20 C22 H22 . . 119.1 ?
C22 C23 C21 . . 115.2(8) ?
C22 C23 C24 . . 122.0(8) ?
C21 C23 C24 . . 121.0(8) ?
C25 C24 C26 . . 116.1(8) ?
C25 C24 C23 . . 121.3(8) ?
C26 C24 C23 . . 120.8(8) ?
C27 C25 C24 . . 122.0(8) ?
C27 C25 H25 . . 119.0 ?
C24 C25 H25 . . 119.0 ?
C28 C26 C24 . . 120.6(8) ?
C28 C26 H26 . . 119.7 ?
C24 C26 H26 . . 119.7 ?
C25 C27 C29 . . 120.6(8) ?
C25 C27 H27 . . 119.7 ?
C29 C27 H27 . . 119.7 ?
C29 C28 C26 . . 121.1(8) ?
C29 C28 H28 . . 119.4 ?
C26 C28 H28 . . 119.4 ?
C28 C29 C27 . . 117.4(8) ?
C28 C29 C30 . . 121.1(8) ?
C27 C29 C30 . . 119.5(8) ?
C31 C30 C32 . . 116.1(8) ?
C31 C30 C29 . . 123.3(8) ?
C32 C30 C29 . . 118.1(8) ?
C33 C31 C30 . . 121.3(8) ?
C33 C31 H31 . . 119.3 ?
C30 C31 H31 . . 119.3 ?
C34 C32 C30 . . 121.7(8) ?
C34 C32 H32 . . 119.1 ?
C30 C32 H32 . . 119.1 ?
C31 C33 C35 . . 121.5(8) ?
C31 C33 H33 . . 119.3 ?
C35 C33 H33 . . 119.3 ?
C32 C34 C35 . . 121.8(8) ?
C32 C34 H34 . . 119.1 ?
C35 C34 H34 . . 119.1 ?
C34 C35 C33 . . 116.5(8) ?
C34 C35 C36 . . 117.8(8) ?
C33 C35 C36 . . 123.7(8) ?
C37 C36 C38 . . 119.3(8) ?
C37 C36 C35 . . 118.0(7) ?
C38 C36 C35 . . 120.8(8) ?
C36 C37 C39 . . 120.4(8) ?
C36 C37 H37 . . 119.8 ?
C39 C37 H37 . . 119.8 ?
C36 C38 C40 . . 119.4(8) ?
C36 C38 H38 . . 120.3 ?
C40 C38 H38 . . 120.3 ?
C41 C39 C37 . . 121.3(8) ?
C41 C39 H39 . . 119.4 ?
C37 C39 H39 . . 119.4 ?
C38 C40 C41 . . 121.3(8) ?
C38 C40 H40 . . 119.3 ?
C41 C40 H40 . . 119.3 ?
C39 C41 C40 . . 117.0(8) ?
C39 C41 C42 . . 119.5(8) ?
C40 C41 C42 . . 121.8(8) ?
C44 C42 C43 . . 115.4(8) ?
C44 C42 C41 . . 120.5(8) ?
C43 C42 C41 . . 122.2(8) ?
C45 C43 C42 . . 121.9(9) ?
C45 C43 H43 . . 119.0 ?
C42 C43 H43 . . 119.0 ?
C46 C44 C42 . . 121.4(8) ?
C46 C44 H44 . . 119.3 ?
C42 C44 H44 . . 119.3 ?
C43 C45 C47 . . 121.1(9) ?
C43 C45 H45 . . 119.5 ?
C47 C45 H45 . . 119.5 ?
C44 C46 C47 . . 120.7(8) ?
C44 C46 H46 . . 119.7 ?
C47 C46 H46 . . 119.7 ?
C45 C47 C46 . . 116.9(8) ?
C45 C47 C48 . . 120.6(8) ?
C46 C47 C48 . . 120.8(8) ?
C50 C48 C49 . . 115.5(8) ?
C50 C48 C47 . . 121.2(8) ?
C49 C48 C47 . . 121.8(8) ?
C51 C49 C48 . . 121.8(8) ?
C51 C49 H49 . . 119.1 ?
C48 C49 H49 . . 119.1 ?
C48 C50 C52 . . 122.0(8) ?
C48 C50 H50 . . 119.0 ?
C52 C50 H50 . . 119.0 ?
C49 C51 C53 . . 120.5(8) ?
C49 C51 H51 . . 119.7 ?
C53 C51 H51 . . 119.7 ?
C50 C52 C53 . . 120.8(8) ?
C50 C52 H52 . . 119.6 ?
C53 C52 H52 . . 119.6 ?
C52 C53 C51 . . 116.5(8) ?
C52 C53 C54 . . 120.4(8) ?
C51 C53 C54 . . 120.8(8) ?
C55 C54 C56 . . 116.0(8) ?
C55 C54 C53 . . 118.9(8) ?
C56 C54 C53 . . 123.0(8) ?
C57 C55 C54 . . 122.3(8) ?
C57 C55 H55 . . 118.8 ?
C54 C55 H55 . . 118.8 ?
C58 C56 C54 . . 121.1(8) ?
C58 C56 H56 . . 119.5 ?
C54 C56 H56 . . 119.5 ?
C55 C57 C59 . . 121.0(8) ?
C55 C57 H57 . . 119.5 ?
C59 C57 H57 . . 119.5 ?
C56 C58 C59 . . 121.2(8) ?
C56 C58 H58 . . 119.4 ?
C59 C58 H58 . . 119.4 ?
C58 C59 C57 . . 117.0(8) ?
C58 C59 C12 . . 122.6(7) ?
C57 C59 C12 . . 118.5(7) ?
C68 C66 C67 . . 116.7(8) ?
C68 C66 C89 . 3_666 119.5(7) ?
C67 C66 C89 . 3_666 122.2(8) ?
C69 C67 C66 . . 119.9(8) ?
C69 C67 H67 . . 120.1 ?
C66 C67 H67 . . 120.1 ?
C70 C68 C66 . . 121.0(8) ?
C70 C68 H68 . . 119.5 ?
C66 C68 H68 . . 119.5 ?
C67 C69 C71 . . 122.5(8) ?
C67 C69 H69 . . 118.7 ?
C71 C69 H69 . . 118.7 ?
C68 C70 C71 . . 122.0(8) ?
C68 C70 H70 . . 119.0 ?
C71 C70 H70 . . 119.0 ?
C70 C71 C69 . . 116.0(8) ?
C70 C71 C72 . . 121.4(8) ?
C69 C71 C72 . . 121.1(8) ?
C74 C72 C73 . . 115.9(8) ?
C74 C72 C71 . . 120.7(8) ?
C73 C72 C71 . . 121.3(8) ?
C75 C73 C72 . . 120.9(8) ?
C75 C73 H73 . . 119.5 ?
C72 C73 H73 . . 119.5 ?
C76 C74 C72 . . 120.6(8) ?
C76 C74 H74 . . 119.7 ?
C72 C74 H74 . . 119.7 ?
C73 C75 C77 . . 121.4(8) ?
C73 C75 H75 . . 119.3 ?
C77 C75 H75 . . 119.3 ?
C77 C76 C74 . . 122.5(8) ?
C77 C76 H76 . . 118.8 ?
C74 C76 H76 . . 118.8 ?
C76 C77 C75 . . 116.2(8) ?
C76 C77 C78 . . 119.5(8) ?
C75 C77 C78 . . 121.7(8) ?
C79 C78 C80 . . 116.0(8) ?
C79 C78 C77 . . 119.9(8) ?
C80 C78 C77 . . 121.9(8) ?
C81 C79 C78 . . 121.7(8) ?
C81 C79 H79 . . 119.2 ?
C78 C79 H79 . . 119.2 ?
C82 C80 C78 . . 120.9(8) ?
C82 C80 H80 . . 119.6 ?
C78 C80 H80 . . 119.6 ?
C79 C81 C83 . . 121.9(8) ?
C79 C81 H81 . . 119.0 ?
C83 C81 H81 . . 119.0 ?
C80 C82 C83 . . 121.4(8) ?
C80 C82 H82 . . 119.3 ?
C83 C82 H82 . . 119.3 ?
C81 C83 C82 . . 115.7(8) ?
C81 C83 C84 . . 119.5(7) ?
C82 C83 C84 . . 122.7(7) ?
C85 C84 C86 . . 116.9(8) ?
C85 C84 C83 . . 123.9(8) ?
C86 C84 C83 . . 116.9(8) ?
C84 C85 C87 . . 121.7(8) ?
C84 C85 H85 . . 119.2 ?
C87 C85 H85 . . 119.2 ?
C88 C86 C84 . . 121.9(8) ?
C88 C86 H86 . . 119.1 ?
C84 C86 H86 . . 119.1 ?
C85 C87 C89 . . 121.1(8) ?
C85 C87 H87 . . 119.4 ?
C89 C87 H87 . . 119.4 ?
C86 C88 C89 . . 120.5(8) ?
C86 C88 H88 . . 119.7 ?
C89 C88 H88 . . 119.7 ?
C87 C89 C88 . . 117.3(8) ?
C87 C89 C66 . 3_666 123.2(8) ?
C88 C89 C66 . 3_666 117.4(8) ?

loop_
_geom_bond_atom_site_label_1
_geom_bond_atom_site_label_2
_geom_bond_site_symmetry_2
_geom_bond_distance
_geom_bond_publ_flag
C1_1 C2_1 . 1.362(13) ?
C1_1 C5_1 . 1.366(13) ?
C1_1 Fe2 . 2.025(12) ?
C1_1 H1_1 . 1.0 ?
C2_1 C3_1 . 1.359(12) ?
C2_1 Fe2 . 2.037(11) ?
C2_1 H2_1 . 1.0 ?
C3_1 C4_1 . 1.347(13) ?
C3_1 Fe2 . 2.016(12) ?
C3_1 H3_1 . 1.0 ?
C4_1 C5_1 . 1.363(13) ?
C4_1 Fe2 . 1.998(12) ?
C4_1 H4_1 . 1.0 ?
C5_1 Fe2 . 1.965(12) ?
C5_1 H5_1 . 1.0 ?
Fe1 C11 . 2.014(10) ?
Fe1 C1 . 2.019(12) ?
Fe1 C8 . 2.023(10) ?
Fe1 C7 . 2.024(10) ?
Fe1 C5 . 2.028(12) ?
Fe1 C4 . 2.030(11) ?
Fe1 C9 . 2.030(9) ?
Fe1 C10 . 2.032(9) ?
Fe1 C6 . 2.038(12) ?
Fe1 C2 . 2.041(12) ?
C1 C6 . 1.39(2) ?
C1 C2 . 1.39(2) ?
C1 H1 . 1.0 ?
C2 C4 . 1.401(17) ?
C2 H2 . 1.0 ?
C4 C5 . 1.384(17) ?
C4 H4 . 1.0 ?
C5 C6 . 1.42(2) ?
C5 H5 . 1.0 ?
C6 H6 . 1.0 ?
C7 C8 . 1.369(15) ?
C7 C11 . 1.416(16) ?
C7 H7 . 1.0 ?
C8 C9 . 1.400(15) ?
C8 H8 . 1.0 ?
C9 C10 . 1.369(16) ?
C9 H9 . 1.0 ?
C10 C11 . 1.417(16) ?
C10 H10 . 1.0 ?
C11 H11 . 1.0 ?
Cl1 C90 . 1.750(12) ?
Cl2 C90 . 1.740(12) ?
Cl3 C90 . 1.767(12) ?
C90 H90 . 1.0 ?
Cl4 C91 . 1.737(13) ?
Cl5 C91 . 1.722(12) ?
Cl6 C91 . 1.759(13) ?
C91 H91 . 1.0 ?
C12 C14 . 1.377(11) ?
C12 C13 . 1.395(11) ?
C12 C59 . 1.492(11) ?
C13 C15 . 1.401(12) ?
C13 H13 . 0.95 ?
C14 C16 . 1.383(12) ?
C14 H14 . 0.95 ?
C15 C17 . 1.391(12) ?
C15 H15 . 0.95 ?
C16 C17 . 1.386(11) ?
C16 H16 . 0.95 ?
C17 C18 . 1.504(12) ?
C18 C19 . 1.395(11) ?
C18 C20 . 1.399(12) ?
C19 C21 . 1.376(12) ?
C19 H19 . 0.95 ?
C20 C22 . 1.386(12) ?
C20 H20 . 0.95 ?
C21 C23 . 1.413(12) ?
C21 H21 . 0.95 ?
C22 C23 . 1.382(12) ?
C22 H22 . 0.95 ?
C23 C24 . 1.488(12) ?
C24 C25 . 1.392(12) ?
C24 C26 . 1.402(11) ?
C25 C27 . 1.375(12) ?
C25 H25 . 0.95 ?
C26 C28 . 1.387(12) ?
C26 H26 . 0.95 ?
C27 C29 . 1.381(11) ?
C27 H27 . 0.95 ?
C28 C29 . 1.380(12) ?
C28 H28 . 0.95 ?
C29 C30 . 1.489(12) ?
C30 C31 . 1.396(12) ?
C30 C32 . 1.399(11) ?
C31 C33 . 1.378(12) ?
C31 H31 . 0.95 ?
C32 C34 . 1.375(12) ?
C32 H32 . 0.95 ?
C33 C35 . 1.404(12) ?
C33 H33 . 0.95 ?
C34 C35 . 1.379(12) ?
C34 H34 . 0.95 ?
C35 C36 . 1.503(12) ?
C36 C37 . 1.374(12) ?
C36 C38 . 1.383(12) ?
C37 C39 . 1.395(12) ?
C37 H37 . 0.95 ?
C38 C40 . 1.400(12) ?
C38 H38 . 0.95 ?
C39 C41 . 1.384(12) ?
C39 H39 . 0.95 ?
C40 C41 . 1.401(12) ?
C40 H40 . 0.95 ?
C41 C42 . 1.483(12) ?
C42 C44 . 1.395(12) ?
C42 C43 . 1.407(13) ?
C43 C45 . 1.354(12) ?
C43 H43 . 0.95 ?
C44 C46 . 1.380(12) ?
C44 H44 . 0.95 ?
C45 C47 . 1.391(11) ?
C45 H45 . 0.95 ?
C46 C47 . 1.394(12) ?
C46 H46 . 0.95 ?
C47 C48 . 1.508(12) ?
C48 C50 . 1.370(12) ?
C48 C49 . 1.396(12) ?
C49 C51 . 1.369(12) ?
C49 H49 . 0.95 ?
C50 C52 . 1.377(12) ?
C50 H50 . 0.95 ?
C51 C53 . 1.393(12) ?
C51 H51 . 0.95 ?
C52 C53 . 1.384(12) ?
C52 H52 . 0.95 ?
C53 C54 . 1.490(12) ?
C54 C55 . 1.391(12) ?
C54 C56 . 1.406(12) ?
C55 C57 . 1.368(12) ?
C55 H55 . 0.95 ?
C56 C58 . 1.383(12) ?
C56 H56 . 0.95 ?
C57 C59 . 1.393(11) ?
C57 H57 . 0.95 ?
C58 C59 . 1.392(11) ?
C58 H58 . 0.95 ?
C66 C68 . 1.407(12) ?
C66 C67 . 1.412(11) ?
C66 C89 3_666 1.485(12) ?
C67 C69 . 1.371(11) ?
C67 H67 . 0.95 ?
C68 C70 . 1.365(12) ?
C68 H68 . 0.95 ?
C69 C71 . 1.401(11) ?
C69 H69 . 0.95 ?
C70 C71 . 1.394(11) ?
C70 H70 . 0.95 ?
C71 C72 . 1.483(12) ?
C72 C74 . 1.399(12) ?
C72 C73 . 1.403(12) ?
C73 C75 . 1.387(12) ?
C73 H73 . 0.95 ?
C74 C76 . 1.385(12) ?
C74 H74 . 0.95 ?
C75 C77 . 1.391(12) ?
C75 H75 . 0.95 ?
C76 C77 . 1.373(12) ?
C76 H76 . 0.95 ?
C77 C78 . 1.493(12) ?
C78 C79 . 1.393(11) ?
C78 C80 . 1.396(12) ?
C79 C81 . 1.370(11) ?
C79 H79 . 0.95 ?
C80 C82 . 1.386(11) ?
C80 H80 . 0.95 ?
C81 C83 . 1.387(11) ?
C81 H81 . 0.95 ?
C82 C83 . 1.404(11) ?
C82 H82 . 0.95 ?
C83 C84 . 1.475(11) ?
C84 C85 . 1.379(11) ?
C84 C86 . 1.395(12) ?
C85 C87 . 1.391(11) ?
C85 H85 . 0.95 ?
C86 C88 . 1.389(12) ?
C86 H86 . 0.95 ?
C87 C89 . 1.391(12) ?
C87 H87 . 0.95 ?
C88 C89 . 1.394(12) ?
C88 H88 . 0.95 ?

loop_
_geom_torsion_atom_site_label_1
_geom_torsion_atom_site_label_2
_geom_torsion_atom_site_label_3
_geom_torsion_atom_site_label_4
_geom_torsion_site_symmetry_1
_geom_torsion_site_symmetry_2
_geom_torsion_site_symmetry_3
_geom_torsion_site_symmetry_4
_geom_torsion
_geom_torsion_publ_flag
C5_1 C1_1 C2_1 C3_1 . . . . 1.5(13) ?
Fe2 C1_1 C2_1 C3_1 . . . . 59.5(8) ?
C5_1 C1_1 C2_1 Fe2 . . . . -57.9(9) ?
C1_1 C2_1 C3_1 C4_1 . . . . 0.2(13) ?
Fe2 C2_1 C3_1 C4_1 . . . . 59.8(9) ?
C1_1 C2_1 C3_1 Fe2 . . . . -59.7(8) ?
C2_1 C3_1 C4_1 C5_1 . . . . -1.8(15) ?
Fe2 C3_1 C4_1 C5_1 . . . . 59.0(10) ?
C2_1 C3_1 C4_1 Fe2 . . . . -60.8(8) ?
C3_1 C4_1 C5_1 C1_1 . . . . 2.7(17) ?
Fe2 C4_1 C5_1 C1_1 . . . . 63.4(10) ?
C3_1 C4_1 C5_1 Fe2 . . . . -60.6(10) ?
C2_1 C1_1 C5_1 C4_1 . . . . -2.6(16) ?
Fe2 C1_1 C5_1 C4_1 . . . . -62.6(10) ?
C2_1 C1_1 C5_1 Fe2 . . . . 60.0(9) ?
C6 C1 C2 C4 . . . . 1.4(15) ?
Fe1 C1 C2 C4 . . . . 60.6(8) ?
C6 C1 C2 Fe1 . . . . -59.2(10) ?
C1 C2 C4 C5 . . . . -1.8(13) ?
Fe1 C2 C4 C5 . . . . 58.6(8) ?
C1 C2 C4 Fe1 . . . . -60.4(8) ?
C2 C4 C5 C6 . . . . 1.4(13) ?
Fe1 C4 C5 C6 . . . . 60.2(8) ?
C2 C4 C5 Fe1 . . . . -58.8(8) ?
C2 C1 C6 C5 . . . . -0.6(16) ?
Fe1 C1 C6 C5 . . . . -59.8(9) ?
C2 C1 C6 Fe1 . . . . 59.2(10) ?
C4 C5 C6 C1 . . . . -0.5(14) ?
Fe1 C5 C6 C1 . . . . 59.8(9) ?
C4 C5 C6 Fe1 . . . . -60.4(8) ?
C11 C7 C8 C9 . . . . -0.9(12) ?
Fe1 C7 C8 C9 . . . . -59.7(7) ?
C11 C7 C8 Fe1 . . . . 58.8(7) ?
C7 C8 C9 C10 . . . . -0.2(12) ?
Fe1 C8 C9 C10 . . . . -60.0(7) ?
C7 C8 C9 Fe1 . . . . 59.8(7) ?
C8 C9 C10 C11 . . . . 1.2(11) ?
Fe1 C9 C10 C11 . . . . -58.3(7) ?
C8 C9 C10 Fe1 . . . . 59.5(7) ?
C8 C7 C11 C10 . . . . 1.7(11) ?
Fe1 C7 C11 C10 . . . . 61.1(7) ?
C8 C7 C11 Fe1 . . . . -59.5(7) ?
C9 C10 C11 C7 . . . . -1.8(11) ?
Fe1 C10 C11 C7 . . . . -60.9(7) ?
C9 C10 C11 Fe1 . . . . 59.2(7) ?
C14 C12 C13 C15 . . . . -8.6(12) ?
C59 C12 C13 C15 . . . . 156.2(8) ?
C13 C12 C14 C16 . . . . 9.2(12) ?
C59 C12 C14 C16 . . . . -156.6(8) ?
C12 C13 C15 C17 . . . . 0.3(12) ?
C12 C14 C16 C17 . . . . -1.3(13) ?
C14 C16 C17 C15 . . . . -7.2(12) ?
C14 C16 C17 C18 . . . . 156.5(8) ?
C13 C15 C17 C16 . . . . 7.7(12) ?
C13 C15 C17 C18 . . . . -155.0(8) ?
C16 C17 C18 C19 . . . . -138.3(8) ?
C15 C17 C18 C19 . . . . 24.5(12) ?
C16 C17 C18 C20 . . . . 22.7(11) ?
C15 C17 C18 C20 . . . . -174.5(8) ?
C20 C18 C19 C21 . . . . -11.5(12) ?
C17 C18 C19 C21 . . . . 150.5(8) ?
C19 C18 C20 C22 . . . . 12.8(11) ?
C17 C18 C20 C22 . . . . -148.8(8) ?
C18 C19 C21 C23 . . . . -1.5(13) ?
C18 C20 C22 C23 . . . . -0.8(12) ?
C20 C22 C23 C21 . . . . -12.1(11) ?
C20 C22 C23 C24 . . . . 153.2(7) ?
C19 C21 C23 C22 . . . . 13.3(11) ?
C19 C21 C23 C24 . . . . -152.1(8) ?
C22 C23 C24 C25 . . . . -166.3(7) ?
C21 C23 C24 C25 . . . . -1.9(11) ?
C22 C23 C24 C26 . . . . -2.3(11) ?
C21 C23 C24 C26 . . . . 162.1(7) ?
C26 C24 C25 C27 . . . . -11.0(11) ?
C23 C24 C25 C27 . . . . 153.8(8) ?
C25 C24 C26 C28 . . . . 9.5(11) ?
C23 C24 C26 C28 . . . . -155.3(7) ?
C24 C25 C27 C29 . . . . -0.1(13) ?
C24 C26 C28 C29 . . . . 2.9(12) ?
C26 C28 C29 C27 . . . . -14.1(12) ?
C26 C28 C29 C30 . . . . 149.6(8) ?
C25 C27 C29 C28 . . . . 12.7(12) ?
C25 C27 C29 C30 . . . . -151.3(8) ?
C28 C29 C30 C31 . . . . 172.3(8) ?
C27 C29 C30 C31 . . . . -24.3(12) ?
C28 C29 C30 C32 . . . . -26.4(12) ?
C27 C29 C30 C32 . . . . 137.0(8) ?
C32 C30 C31 C33 . . . . -8.9(12) ?
C29 C30 C31 C33 . . . . 152.8(8) ?
C31 C30 C32 C34 . . . . 9.6(13) ?
C29 C30 C32 C34 . . . . -153.1(8) ?
C30 C31 C33 C35 . . . . 0.1(13) ?
C30 C32 C34 C35 . . . . -1.3(13) ?
C32 C34 C35 C33 . . . . -7.6(12) ?
C32 C34 C35 C36 . . . . 156.8(8) ?
C31 C33 C35 C34 . . . . 8.2(12) ?
C31 C33 C35 C36 . . . . -155.2(8) ?
C34 C35 C36 C37 . . . . -123.6(9) ?
C33 C35 C36 C37 . . . . 39.6(12) ?
C34 C35 C36 C38 . . . . 40.4(11) ?
C33 C35 C36 C38 . . . . -156.4(8) ?
C38 C36 C37 C39 . . . . -9.5(12) ?
C35 C36 C37 C39 . . . . 154.7(8) ?
C37 C36 C38 C40 . . . . 10.1(12) ?
C35 C36 C38 C40 . . . . -153.7(8) ?
C36 C37 C39 C41 . . . . -0.4(12) ?
C36 C38 C40 C41 . . . . -1.0(13) ?
C37 C39 C41 C40 . . . . 9.2(12) ?
C37 C39 C41 C42 . . . . -156.0(8) ?
C38 C40 C41 C39 . . . . -8.5(13) ?
C38 C40 C41 C42 . . . . 156.3(8) ?
C39 C41 C42 C44 . . . . 144.8(8) ?
C40 C41 C42 C44 . . . . -19.7(12) ?
C39 C41 C42 C43 . . . . -18.3(12) ?
C40 C41 C42 C43 . . . . 177.2(8) ?
C44 C42 C43 C45 . . . . -14.8(12) ?
C41 C42 C43 C45 . . . . 149.2(8) ?
C43 C42 C44 C46 . . . . 13.6(12) ?
C41 C42 C44 C46 . . . . -150.6(8) ?
C42 C43 C45 C47 . . . . 2.6(13) ?
C42 C44 C46 C47 . . . . -0.6(13) ?
C43 C45 C47 C46 . . . . 11.0(11) ?
C43 C45 C47 C48 . . . . -154.1(8) ?
C44 C46 C47 C45 . . . . -11.9(11) ?
C44 C46 C47 C48 . . . . 153.1(8) ?
C45 C47 C48 C50 . . . . 156.1(7) ?
C46 C47 C48 C50 . . . . -8.5(11) ?
C45 C47 C48 C49 . . . . -9.3(11) ?
C46 C47 C48 C49 . . . . -173.8(7) ?
C50 C48 C49 C51 . . . . -13.9(12) ?
C47 C48 C49 C51 . . . . 152.2(8) ?
C49 C48 C50 C52 . . . . 14.4(11) ?
C47 C48 C50 C52 . . . . -151.8(8) ?
C48 C49 C51 C53 . . . . 0.1(13) ?
C48 C50 C52 C53 . . . . -1.3(12) ?
C50 C52 C53 C51 . . . . -12.7(12) ?
C50 C52 C53 C54 . . . . 150.1(8) ?
C49 C51 C53 C52 . . . . 13.2(12) ?
C49 C51 C53 C54 . . . . -149.6(8) ?
C52 C53 C54 C55 . . . . -135.3(9) ?
C51 C53 C54 C55 . . . . 26.8(12) ?
C52 C53 C54 C56 . . . . 28.0(12) ?
C51 C53 C54 C56 . . . . -169.9(8) ?
C56 C54 C55 C57 . . . . -8.6(13) ?
C53 C54 C55 C57 . . . . 155.8(8) ?
C55 C54 C56 C58 . . . . 9.2(12) ?
C53 C54 C56 C58 . . . . -154.6(8) ?
C54 C55 C57 C59 . . . . -0.7(14) ?
C54 C56 C58 C59 . . . . -0.6(13) ?
C56 C58 C59 C57 . . . . -8.8(12) ?
C56 C58 C59 C12 . . . . 155.4(8) ?
C55 C57 C59 C58 . . . . 9.4(12) ?
C55 C57 C59 C12 . . . . -155.4(8) ?
C14 C12 C59 C58 . . . . -33.9(11) ?
C13 C12 C59 C58 . . . . 161.3(8) ?
C14 C12 C59 C57 . . . . 130.0(8) ?
C13 C12 C59 C57 . . . . -34.8(12) ?
C68 C66 C67 C69 . . . . 12.8(11) ?
C89 C66 C67 C69 3_666 . . . -152.8(8) ?
C67 C66 C68 C70 . . . . -11.5(12) ?
C89 C66 C68 C70 3_666 . . . 154.6(8) ?
C66 C67 C69 C71 . . . . -2.5(12) ?
C66 C68 C70 C71 . . . . -0.5(13) ?
C68 C70 C71 C69 . . . . 10.8(12) ?
C68 C70 C71 C72 . . . . -155.3(8) ?
C67 C69 C71 C70 . . . . -9.3(11) ?
C67 C69 C71 C72 . . . . 156.8(7) ?
C70 C71 C72 C74 . . . . -1.4(11) ?
C69 C71 C72 C74 . . . . -166.7(7) ?
C70 C71 C72 C73 . . . . 161.5(8) ?
C69 C71 C72 C73 . . . . -3.9(11) ?
C74 C72 C73 C75 . . . . 12.5(12) ?
C71 C72 C73 C75 . . . . -151.1(8) ?
C73 C72 C74 C76 . . . . -13.8(12) ?
C71 C72 C74 C76 . . . . 149.9(8) ?
C72 C73 C75 C77 . . . . 0.8(14) ?
C72 C74 C76 C77 . . . . 2.0(13) ?
C74 C76 C77 C75 . . . . 11.4(13) ?
C74 C76 C77 C78 . . . . -150.8(8) ?
C73 C75 C77 C76 . . . . -12.7(13) ?
C73 C75 C77 C78 . . . . 149.1(8) ?
C76 C77 C78 C79 . . . . 142.2(8) ?
C75 C77 C78 C79 . . . . -18.9(12) ?
C76 C77 C78 C80 . . . . -20.3(12) ?
C75 C77 C78 C80 . . . . 178.6(8) ?
C80 C78 C79 C81 . . . . 12.5(11) ?
C77 C78 C79 C81 . . . . -151.0(8) ?
C79 C78 C80 C82 . . . . -13.5(11) ?
C77 C78 C80 C82 . . . . 149.6(8) ?
C78 C79 C81 C83 . . . . 0.3(12) ?
C78 C80 C82 C83 . . . . 2.0(12) ?
C79 C81 C83 C82 . . . . -11.9(11) ?
C79 C81 C83 C84 . . . . 152.3(8) ?
C80 C82 C83 C81 . . . . 10.7(11) ?
C80 C82 C83 C84 . . . . -152.9(8) ?
C81 C83 C84 C85 . . . . 35.3(12) ?
C82 C83 C84 C85 . . . . -161.7(8) ?
C81 C83 C84 C86 . . . . -126.9(8) ?
C82 C83 C84 C86 . . . . 36.1(11) ?
C86 C84 C85 C87 . . . . 5.5(12) ?
C83 C84 C85 C87 . . . . -156.6(8) ?
C85 C84 C86 C88 . . . . -5.3(12) ?
C83 C84 C86 C88 . . . . 158.1(8) ?
C84 C85 C87 C89 . . . . 0.3(13) ?
C84 C86 C88 C89 . . . . -0.8(13) ?
C85 C87 C89 C88 . . . . -6.5(12) ?
C85 C87 C89 C66 . . . 3_666 156.4(8) ?
C86 C88 C89 C87 . . . . 6.7(12) ?
C86 C88 C89 C66 . . . 3_666 -157.2(8) ?
